data_4511561
loop_
_publ_author_name
'MacDonald, John C.'
'Yigit, Mehmet V.'
'Mychajlonka, Kyle'

_publ_section_title
;
 Two Concomitant Polymorphs of a Supramolecular Model of the
 Asp&#x00B7;&#x00B7;&#x00B7;His&#x00B7;&#x00B7;&#x00B7;Ser Catalytic Triad
;
_journal_issue 6
_journal_name_full 'Crystal Growth &amp; Design'
_journal_page_first 2248
_journal_paper_doi 10.1021/cg050092+
_journal_volume 5
_journal_year 2005
_chemical_formula_sum 'C23 H25 N11 O16'
_chemical_formula_weight 711.54
_chemical_name_systematic
; 
 ? 
;
_space_group_IT_number 2
_symmetry_space_group_name_Hall '-P 1'
_symmetry_space_group_name_H-M 'P -1'
_atom_sites_solution_hydrogens geom
_atom_sites_solution_primary direct
_atom_sites_solution_secondary difmap
_audit_creation_method SHELXL-97
_cell_angle_alpha 109.47(3)
_cell_angle_beta 98.36(6)
_cell_angle_gamma 99.17(5)
_cell_formula_units_Z 2
_cell_length_a 7.604(8)
_cell_length_b 13.403(4)
_cell_length_c 16.366(8)
_cell_measurement_temperature 297(2)
_cell_volume 1516.8(19)
_computing_structure_refinement 'SHELXL-97 (Sheldrick, 1997)'
_computing_structure_solution 'SHELXS-97 (Sheldrick, 1990)'
_diffrn_ambient_temperature 297(2)
_diffrn_measured_fraction_theta_full 1.000
_diffrn_measured_fraction_theta_max 1.000
_diffrn_radiation_monochromator graphite
_diffrn_radiation_source 'fine-focus sealed tube'
_diffrn_radiation_type MoK\a
_diffrn_radiation_wavelength 0.71069
_diffrn_reflns_av_R_equivalents 0.0000
_diffrn_reflns_av_sigmaI/netI 0.0685
_diffrn_reflns_limit_h_max 9
_diffrn_reflns_limit_h_min 0
_diffrn_reflns_limit_k_max 15
_diffrn_reflns_limit_k_min -15
_diffrn_reflns_limit_l_max 18
_diffrn_reflns_limit_l_min -19
_diffrn_reflns_number 5305
_diffrn_reflns_theta_full 24.97
_diffrn_reflns_theta_max 24.97
_diffrn_reflns_theta_min 1.35
_exptl_absorpt_coefficient_mu 0.134
_exptl_crystal_density_diffrn 1.558
_exptl_crystal_density_method 'not measured'
_exptl_crystal_F_000 736
_refine_diff_density_max 0.686
_refine_diff_density_min -0.408
_refine_diff_density_rms 0.063
_refine_ls_extinction_method none
_refine_ls_goodness_of_fit_ref 1.056
_refine_ls_hydrogen_treatment mixed
_refine_ls_matrix_type full
_refine_ls_number_parameters 451
_refine_ls_number_reflns 5305
_refine_ls_number_restraints 0
_refine_ls_restrained_S_all 1.056
_refine_ls_R_factor_all 0.1103
_refine_ls_R_factor_gt 0.0778
_refine_ls_shift/su_max 0.000
_refine_ls_shift/su_mean 0.000
_refine_ls_structure_factor_coef Fsqd
_refine_ls_weighting_details 'calc w=1/[\s^2^(Fo^2^)+(0.1349P)^2^+0.7539P] where P=(Fo^2^+2Fc^2^)/3'
_refine_ls_weighting_scheme calc
_refine_ls_wR_factor_gt 0.2249
_refine_ls_wR_factor_ref 0.2537
_reflns_number_gt 3466
_reflns_number_total 5305
_reflns_threshold_expression >2sigma(I)
_cod_data_source_file cg050092%2Bsi20050313_055952.cif
_cod_data_source_block triad2
_cod_original_cell_volume 1516.6(18)
_cod_database_code 4511561

loop_
_symmetry_equiv_pos_as_xyz
'x, y, z'
'-x, -y, -z'

loop_
_atom_site_label
_atom_site_type_symbol
_atom_site_fract_x
_atom_site_fract_y
_atom_site_fract_z
_atom_site_U_iso_or_equiv
_atom_site_adp_type
_atom_site_occupancy
_atom_site_symmetry_multiplicity
_atom_site_calc_flag
_atom_site_refinement_flags
C10A C 0.2634(5) 0.2148(3) 0.8040(2) 0.0516(9) Uani 1 1 d .
H10A H 0.2054 0.1584 0.8184 0.062 Uiso 1 1 calc R
C10B C -0.0458(5) -0.3834(3) 0.3837(3) 0.0548(9) Uani 1 1 d .
H10B H -0.1018 -0.4445 0.3930 0.066 Uiso 1 1 calc R
C11A C 0.3186(5) 0.1937(3) 0.7261(2) 0.0522(9) Uani 1 1 d .
C11B C 0.0116(5) -0.3947(3) 0.3075(2) 0.0508(9) Uani 1 1 d .
C12 C 0.7181(5) 0.0899(3) 0.1502(2) 0.0466(8) Uani 1 1 d .
C13 C 0.8954(5) 0.1682(3) 0.2061(2) 0.0527(9) Uani 1 1 d .
H13A H 0.8814 0.2410 0.2128 0.063 Uiso 1 1 calc R
H13B H 0.9108 0.1641 0.2647 0.063 Uiso 1 1 calc R
C14 C 1.2187(6) 0.2433(4) 0.2411(3) 0.0774(13) Uani 1 1 d .
H14A H 1.1944 0.3125 0.2443 0.116 Uiso 1 1 calc R
H14B H 1.3325 0.2369 0.2232 0.116 Uiso 1 1 calc R
H14C H 1.2256 0.2373 0.2982 0.116 Uiso 1 1 calc R
C15 C 1.0604(6) 0.1679(5) 0.0881(3) 0.0793(14) Uani 1 1 d .
H15A H 1.0342 0.2371 0.0931 0.119 Uiso 1 1 calc R
H15B H 0.9663 0.1112 0.0440 0.119 Uiso 1 1 calc R
H15C H 1.1756 0.1640 0.0713 0.119 Uiso 1 1 calc R
C16 C 1.1074(7) 0.0496(4) 0.1701(4) 0.0889(16) Uani 1 1 d .
H16A H 1.1113 0.0430 0.2269 0.133 Uiso 1 1 calc R
H16B H 1.2230 0.0448 0.1539 0.133 Uiso 1 1 calc R
H16C H 1.0136 -0.0078 0.1264 0.133 Uiso 1 1 calc R
C2A C 0.5516(5) 0.1985(3) 0.4278(3) 0.0609(10) Uani 1 1 d .
H2A H 0.5099 0.1290 0.4272 0.073 Uiso 1 1 calc R
C2B C 0.3828(5) -0.1526(3) 0.1129(3) 0.0552(9) Uani 1 1 d .
H2B H 0.4117 -0.0936 0.1662 0.066 Uiso 1 1 calc R
C4A C 0.6551(6) 0.3306(3) 0.3882(3) 0.0644(11) Uani 1 1 d .
H4A H 0.6990 0.3695 0.3550 0.077 Uiso 1 1 calc R
C4B C 0.3716(6) -0.2544(3) -0.0228(3) 0.0627(10) Uani 1 1 d .
H4B H 0.3924 -0.2776 -0.0801 0.075 Uiso 1 1 calc R
C5A C 0.6310(6) 0.3721(3) 0.4710(3) 0.0640(11) Uani 1 1 d .
H5A H 0.6539 0.4454 0.5061 0.077 Uiso 1 1 calc R
C5B C 0.2681(6) -0.3127(3) 0.0122(3) 0.0627(10) Uani 1 1 d .
H5B H 0.2028 -0.3841 -0.0162 0.075 Uiso 1 1 calc R
C6A C 0.4105(5) 0.2744(3) 0.6980(2) 0.0488(8) Uani 1 1 d .
C6B C 0.0992(5) -0.3070(3) 0.2857(2) 0.0494(8) Uani 1 1 d .
C7A C 0.4346(5) 0.3831(3) 0.7625(2) 0.0494(9) Uani 1 1 d .
C7B C 0.1239(5) -0.2040(3) 0.3578(3) 0.0539(9) Uani 1 1 d .
C8A C 0.3789(5) 0.4045(3) 0.8417(2) 0.0495(8) Uani 1 1 d .
H8A H 0.3989 0.4756 0.8815 0.059 Uiso 1 1 calc R
C8B C 0.0672(5) -0.1913(3) 0.4349(2) 0.0529(9) Uani 1 1 d .
H8B H 0.0877 -0.1228 0.4788 0.063 Uiso 1 1 calc R
C9A C 0.2939(5) 0.3203(3) 0.8615(2) 0.0467(8) Uani 1 1 d .
C9B C -0.0221(5) -0.2828(3) 0.4471(2) 0.0500(9) Uani 1 1 d .
N1 N 0.5677(4) 0.2887(3) 0.4940(2) 0.0572(8) Uani 1 1 d .
H1 H 0.5418 0.2938 0.5445 0.069 Uiso 1 1 calc R
N2 N 0.2761(4) -0.2479(3) 0.0969(2) 0.0575(8) Uani 1 1 d .
H2 H 0.2211 -0.2657 0.1340 0.069 Uiso 1 1 calc R
N3 N 0.6044(4) 0.2220(3) 0.3616(2) 0.0581(8) Uani 1 1 d .
H3 H 0.6060 0.1760 0.3106 0.070 Uiso 1 1 calc R
N4 N 0.4403(4) -0.1551(2) 0.0416(2) 0.0544(8) Uani 1 1 d .
H4 H 0.5111 -0.1020 0.0360 0.065 Uiso 1 1 calc R
N5 N 0.5155(5) 0.4754(3) 0.7432(3) 0.0698(10) Uani 1 1 d .
N6 N 0.2157(6) -0.1079(3) 0.3475(3) 0.0814(12) Uani 1 1 d .
N7 N 0.2298(5) 0.3422(3) 0.9431(2) 0.0664(9) Uani 1 1 d .
N8 N -0.0883(5) -0.2707(4) 0.5269(2) 0.0720(10) Uani 1 1 d .
N9 N 0.2834(6) 0.0796(3) 0.6691(3) 0.0712(10) Uani 1 1 d .
N10 N -0.0246(5) -0.5071(3) 0.2439(3) 0.0716(10) Uani 1 1 d .
N11 N 1.0683(4) 0.1544(2) 0.17459(19) 0.0467(7) Uani 1 1 d .
O1 O 0.4624(5) 0.2494(3) 0.6274(2) 0.0797(9) Uani 1 1 d .
O2 O 0.1458(5) -0.3204(3) 0.21439(19) 0.0776(9) Uani 1 1 d .
O3 O 0.5686(6) 0.4633(3) 0.6755(3) 0.1045(13) Uani 1 1 d .
O4 O 0.2228(9) -0.1041(3) 0.2775(3) 0.139(2) Uani 1 1 d .
O5 O 0.5260(8) 0.5639(3) 0.7961(3) 0.143(2) Uani 1 1 d .
O6 O 0.3031(10) -0.0362(4) 0.4140(4) 0.182(3) Uani 1 1 d .
O7 O 0.2522(7) 0.4358(4) 0.9926(2) 0.1085(14) Uani 1 1 d .
O8 O -0.0686(6) -0.1799(4) 0.5810(2) 0.1041(13) Uani 1 1 d .
O9 O 0.1522(5) 0.2658(3) 0.9579(2) 0.0958(11) Uani 1 1 d .
O10 O -0.1605(6) -0.3522(3) 0.5375(3) 0.1077(13) Uani 1 1 d .
O11 O 0.2981(8) 0.0134(3) 0.7000(3) 0.1308(17) Uani 1 1 d .
O12 O -0.1077(11) -0.5763(3) 0.2584(4) 0.207(4) Uani 1 1 d .
O13 O 0.2333(8) 0.0572(4) 0.5902(3) 0.1393(19) Uani 1 1 d .
O14 O 0.0294(9) -0.5285(4) 0.1805(3) 0.153(2) Uani 1 1 d .
O15 O 0.5846(3) 0.1078(2) 0.18437(18) 0.0657(8) Uani 1 1 d .
O16 O 0.7157(4) 0.0188(2) 0.07919(17) 0.0646(8) Uani 1 1 d .

loop_
_atom_site_aniso_label
_atom_site_aniso_U_11
_atom_site_aniso_U_22
_atom_site_aniso_U_33
_atom_site_aniso_U_23
_atom_site_aniso_U_13
_atom_site_aniso_U_12
C10A 0.0419(19) 0.056(2) 0.063(2) 0.0317(18) 0.0064(17) 0.0108(16)
C10B 0.0395(19) 0.055(2) 0.068(2) 0.0257(19) 0.0038(17) 0.0057(16)
C11A 0.046(2) 0.050(2) 0.057(2) 0.0182(17) 0.0017(17) 0.0154(16)
C11B 0.0425(19) 0.046(2) 0.056(2) 0.0114(17) 0.0020(16) 0.0132(16)
C12 0.046(2) 0.048(2) 0.0457(19) 0.0190(16) 0.0071(16) 0.0101(16)
C13 0.0394(19) 0.055(2) 0.056(2) 0.0116(17) 0.0125(16) 0.0078(16)
C14 0.041(2) 0.093(3) 0.082(3) 0.022(3) 0.007(2) -0.003(2)
C15 0.065(3) 0.121(4) 0.071(3) 0.057(3) 0.024(2) 0.016(3)
C16 0.065(3) 0.074(3) 0.153(5) 0.066(3) 0.025(3) 0.032(2)
C2A 0.044(2) 0.064(3) 0.085(3) 0.039(2) 0.015(2) 0.0119(18)
C2B 0.050(2) 0.056(2) 0.055(2) 0.0163(18) 0.0023(18) 0.0183(18)
C4A 0.068(3) 0.065(3) 0.066(3) 0.030(2) 0.018(2) 0.011(2)
C4B 0.066(3) 0.065(3) 0.052(2) 0.0150(19) 0.0080(19) 0.016(2)
C5A 0.068(3) 0.056(2) 0.070(3) 0.023(2) 0.017(2) 0.018(2)
C5B 0.058(2) 0.049(2) 0.071(3) 0.014(2) 0.003(2) 0.0071(18)
C6A 0.045(2) 0.062(2) 0.0446(19) 0.0214(16) 0.0091(16) 0.0217(17)
C6B 0.0408(19) 0.061(2) 0.048(2) 0.0189(17) 0.0068(16) 0.0194(16)
C7A 0.0377(19) 0.057(2) 0.062(2) 0.0326(18) 0.0098(16) 0.0112(16)
C7B 0.045(2) 0.053(2) 0.067(2) 0.0294(18) 0.0070(18) 0.0094(16)
C8A 0.048(2) 0.049(2) 0.051(2) 0.0170(16) 0.0083(16) 0.0140(16)
C8B 0.044(2) 0.050(2) 0.052(2) 0.0069(17) 0.0023(16) 0.0075(16)
C9A 0.0435(19) 0.056(2) 0.0464(18) 0.0229(17) 0.0099(15) 0.0189(16)
C9B 0.0397(19) 0.061(2) 0.0436(18) 0.0156(17) 0.0024(15) 0.0083(16)
N1 0.0514(19) 0.075(2) 0.0537(18) 0.0269(17) 0.0182(15) 0.0226(16)
N2 0.0461(18) 0.071(2) 0.063(2) 0.0327(17) 0.0107(15) 0.0173(16)
N3 0.0486(18) 0.064(2) 0.0578(19) 0.0147(16) 0.0137(15) 0.0156(15)
N4 0.0512(18) 0.0538(19) 0.0607(19) 0.0256(16) 0.0071(15) 0.0125(15)
N5 0.076(2) 0.057(2) 0.084(3) 0.032(2) 0.028(2) 0.0128(18)
N6 0.100(3) 0.051(2) 0.089(3) 0.020(2) 0.035(2) 0.006(2)
N7 0.070(2) 0.086(3) 0.062(2) 0.038(2) 0.0248(18) 0.032(2)
N8 0.054(2) 0.095(3) 0.062(2) 0.026(2) 0.0134(17) 0.009(2)
N9 0.086(3) 0.055(2) 0.061(2) 0.0149(18) 0.0018(19) 0.0088(19)
N10 0.069(2) 0.062(2) 0.082(3) 0.020(2) 0.022(2) 0.0161(19)
N11 0.0400(16) 0.0507(17) 0.0556(17) 0.0244(14) 0.0130(13) 0.0137(13)
O1 0.107(3) 0.079(2) 0.0667(18) 0.0291(16) 0.0409(18) 0.0304(18)
O2 0.096(2) 0.081(2) 0.0679(19) 0.0313(16) 0.0358(17) 0.0264(18)
O3 0.143(4) 0.087(2) 0.099(3) 0.045(2) 0.064(3) 0.009(2)
O4 0.239(6) 0.080(3) 0.117(3) 0.058(2) 0.065(4) 0.019(3)
O5 0.229(6) 0.058(2) 0.164(4) 0.041(3) 0.121(4) 0.020(3)
O6 0.287(8) 0.067(3) 0.155(4) 0.003(3) 0.108(5) -0.041(4)
O7 0.162(4) 0.105(3) 0.076(2) 0.028(2) 0.061(3) 0.057(3)
O8 0.115(3) 0.115(3) 0.062(2) 0.007(2) 0.033(2) 0.014(2)
O9 0.101(3) 0.122(3) 0.102(3) 0.073(2) 0.052(2) 0.033(2)
O10 0.114(3) 0.118(3) 0.103(3) 0.054(2) 0.050(2) 0.007(2)
O11 0.188(5) 0.059(2) 0.126(3) 0.027(2) -0.010(3) 0.027(3)
O12 0.334(9) 0.051(2) 0.225(6) 0.010(3) 0.188(7) -0.011(4)
O13 0.209(6) 0.089(3) 0.088(3) 0.008(2) 0.017(3) 0.014(3)
O14 0.244(7) 0.088(3) 0.097(3) -0.004(2) 0.070(4) 0.002(3)
O15 0.0418(15) 0.0781(19) 0.0657(17) 0.0126(14) 0.0141(13) 0.0085(13)
O16 0.0544(16) 0.0651(17) 0.0561(16) 0.0062(14) 0.0113(13) -0.0026(13)

loop_
_atom_type_symbol
_atom_type_description
_atom_type_scat_dispersion_real
_atom_type_scat_dispersion_imag
_atom_type_scat_source
C C 0.0033 0.0016 'International Tables Vol C Tables 4.2.6.8 and 6.1.1.4'
H H 0.0000 0.0000 'International Tables Vol C Tables 4.2.6.8 and 6.1.1.4'
N N 0.0061 0.0033 'International Tables Vol C Tables 4.2.6.8 and 6.1.1.4'
O O 0.0106 0.0060 'International Tables Vol C Tables 4.2.6.8 and 6.1.1.4'

loop_
_geom_angle_atom_site_label_1
_geom_angle_atom_site_label_2
_geom_angle_atom_site_label_3
_geom_angle
C11A C10A C9A 119.3(3)
C11B C10B C9B 120.3(4)
C10A C11A C6A 124.8(3)
C10A C11A N9 116.1(4)
C6A C11A N9 119.1(3)
C10B C11B C6B 124.9(3)
C10B C11B N10 115.0(4)
C6B C11B N10 120.1(3)
O16 C12 O15 126.6(3)
O16 C12 C13 120.7(3)
O15 C12 C13 112.7(3)
N11 C13 C12 118.7(3)
N1 C2A N3 108.6(4)
N4 C2B N2 108.5(3)
C5A C4A N3 107.4(4)
C5B C4B N4 106.5(4)
C4A C5A N1 107.1(4)
C4B C5B N2 107.1(4)
O1 C6A C11A 121.5(4)
O1 C6A C7A 126.7(4)
C11A C6A C7A 111.8(3)
O2 C6B C11B 123.0(4)
O2 C6B C7B 126.0(4)
C11B C6B C7B 111.0(3)
C8A C7A N5 116.9(4)
C8A C7A C6A 123.4(3)
N5 C7A C6A 119.6(3)
C8B C7B N6 117.3(4)
C8B C7B C6B 124.8(3)
N6 C7B C6B 117.9(4)
C9A C8A C7A 119.3(3)
C7B C8B C9B 118.8(3)
C8A C9A C10A 121.4(3)
C8A C9A N7 119.7(3)
C10A C9A N7 118.9(3)
C10B C9B C8B 120.1(3)
C10B C9B N8 120.2(4)
C8B C9B N8 119.6(4)
C2A N1 C5A 109.0(3)
C2B N2 C5B 108.4(3)
C2A N3 C4A 107.9(3)
C2B N4 C4B 109.5(3)
O5 N5 O3 121.4(4)
O5 N5 C7A 117.7(4)
O3 N5 C7A 120.9(4)
O4 N6 O6 121.0(5)
O4 N6 C7B 122.0(4)
O6 N6 C7B 116.5(5)
O9 N7 O7 123.1(4)
O9 N7 C9A 118.1(4)
O7 N7 C9A 118.7(4)
O8 N8 O10 123.0(4)
O8 N8 C9B 118.5(4)
O10 N8 C9B 118.5(4)
O11 N9 O13 122.5(4)
O11 N9 C11A 120.3(4)
O13 N9 C11A 117.2(4)
O14 N10 O12 118.1(5)
O14 N10 C11B 121.9(4)
O12 N10 C11B 120.0(4)
C16 N11 C15 111.3(4)
C16 N11 C13 111.0(3)
C15 N11 C13 110.8(3)
C16 N11 C14 108.9(4)
C15 N11 C14 107.6(3)
C13 N11 C14 107.0(3)

loop_
_geom_bond_atom_site_label_1
_geom_bond_atom_site_label_2
_geom_bond_distance
C10A C11A 1.355(5)
C10A C9A 1.372(5)
C10B C11B 1.350(5)
C10B C9B 1.366(5)
C11A C6A 1.433(5)
C11A N9 1.459(5)
C11B C6B 1.432(5)
C11B N10 1.472(5)
C12 O16 1.229(4)
C12 O15 1.246(4)
C12 C13 1.519(5)
C13 N11 1.496(5)
C14 N11 1.501(5)
C15 N11 1.479(5)
C16 N11 1.462(5)
C2A N1 1.301(5)
C2A N3 1.323(5)
C2B N4 1.296(5)
C2B N2 1.320(5)
C4A C5A 1.335(6)
C4A N3 1.343(5)
C4B C5B 1.339(6)
C4B N4 1.356(5)
C5A N1 1.337(5)
C5B N2 1.355(5)
C6A O1 1.233(4)
C6A C7A 1.451(5)
C6B O2 1.233(4)
C6B C7B 1.449(5)
C7A C8A 1.376(5)
C7A N5 1.444(5)
C7B C8B 1.359(5)
C7B N6 1.438(5)
C8A C9A 1.366(5)
C8B C9B 1.394(5)
C9A N7 1.443(5)
C9B N8 1.435(5)
N5 O5 1.195(5)
N5 O3 1.203(4)
N6 O4 1.172(5)
N6 O6 1.199(6)
N7 O9 1.212(5)
N7 O7 1.214(5)
N8 O8 1.213(5)
N8 O10 1.219(5)
N9 O11 1.171(5)
N9 O13 1.210(5)
N10 O14 1.137(5)
N10 O12 1.148(5)
